data_4064227
loop_
_publ_author_name
'Nievas, \'Angel'
'Gonz\'alez, Jorge J.'
'Hern\'andez, Elisa'
'Delgado, Esther'
'Mart\'in, Avelino'
'Casado, Carmen M.'
'Alonso, Beatriz'

_publ_section_title
;
 Hydrosilylation of Ferrocenylalkyne&#x2212;Dicobalthexacarbonyl
 Complexes. Model Reactions for the Synthesis of Organometallic Dendrimers
;
_journal_issue 7
_journal_name_full Organometallics
_journal_page_first 1920
_journal_paper_doi 10.1021/om1011903
_journal_volume 30
_journal_year 2011
_chemical_compound_source 'synthesis as described'
_chemical_formula_moiety 'C20 H10 Co2 Fe1 O6'
_chemical_formula_sum 'C20 H10 Co2 Fe O6'
_chemical_formula_weight 519.99
_chemical_name_systematic
;
 ?
;
_space_group_crystal_system monoclinic
_space_group_IT_number 14
_space_group_name_Hall '-P 2yab'
_space_group_name_H-M_alt 'P 1 21/a 1'
_symmetry_space_group_name_Hall '-P 2yab'
_symmetry_space_group_name_H-M 'P 1 21/a 1'
_atom_sites_solution_hydrogens geom
_atom_sites_solution_primary direct
_atom_sites_solution_secondary difmap
_audit_conform_dict_location ftp://ftp.iucr.org/pub/cif_core.dic
_audit_conform_dict_name cif_core.dic
_audit_conform_dict_version 2.3
_audit_creation_date 2010-07-14T12:33:12-00:00
_audit_creation_method 'WinGX routine CIF_UPDATE'
_cell_angle_alpha 90
_cell_angle_beta 109.052(12)
_cell_angle_gamma 90
_cell_formula_units_Z 4
_cell_length_a 13.9107(16)
_cell_length_b 9.2872(14)
_cell_length_c 15.615(3)
_cell_measurement_reflns_used 130
_cell_measurement_temperature 200(2)
_cell_measurement_theta_max 20
_cell_measurement_theta_min 3
_cell_measurement_wavelength 0.71073
_cell_volume 1906.8(5)
_computing_cell_refinement 'Dirax/lsq (Duisenberg & Schreurs, 1989-2000)'
_computing_data_collection 'Collect (Bruker AXS BV, 1997-2004)'
_computing_data_reduction 'EvalCCD (Duisenberg & Schreurs 1990-2000)'
_computing_molecular_graphics 'Ortep-3 for Windows (Farrugia, 1997)'
_computing_publication_material 'WinGX publication routines (Farrugia, 1999)'
_computing_structure_refinement 'SHELXL-97 (Sheldrick, 1997)'
_computing_structure_solution 'SHELXS-97 (Sheldrick, 1997)'
_diffrn_ambient_temperature 200(2)
_diffrn_detector 'CCD plate'
_diffrn_detector_area_resol_mean 9
_diffrn_measured_fraction_theta_full 0.999
_diffrn_measured_fraction_theta_max 0.999
_diffrn_measurement_device '95mm CCD camera on \k-goniostat'
_diffrn_measurement_device_type KappaCCD
_diffrn_measurement_method 'CCD rotation images, thick slices'
_diffrn_orient_matrix_type X=UH
_diffrn_orient_matrix_UB_11 0.01
_diffrn_orient_matrix_UB_12 0
_diffrn_orient_matrix_UB_13 0
_diffrn_orient_matrix_UB_21 0
_diffrn_orient_matrix_UB_22 0.01
_diffrn_orient_matrix_UB_23 0
_diffrn_orient_matrix_UB_31 0
_diffrn_orient_matrix_UB_32 0
_diffrn_orient_matrix_UB_33 0.01
_diffrn_radiation_monochromator graphite
_diffrn_radiation_probe x-ray
_diffrn_radiation_type MoK\a
_diffrn_radiation_wavelength 0.71073
_diffrn_reflns_av_R_equivalents 0.0517
_diffrn_reflns_av_unetI/netI 0.0674
_diffrn_reflns_limit_h_max 17
_diffrn_reflns_limit_h_min -18
_diffrn_reflns_limit_k_max 12
_diffrn_reflns_limit_k_min -12
_diffrn_reflns_limit_l_max 20
_diffrn_reflns_limit_l_min 0
_diffrn_reflns_number 43633
_diffrn_reflns_reduction_process
;
 Scaled and merged with SORTAV
 R.H. Blessing, (1987) Cryst. Rev. 1, 3-58
 R.H. Blessing, (1989) J. Appl. Cryst. 22, 396-397
;
_diffrn_reflns_theta_full 27.5
_diffrn_reflns_theta_max 27.5
_diffrn_reflns_theta_min 3.1
_diffrn_source 'Enraf Nonius FR590'
_exptl_absorpt_coefficient_mu 2.505
_exptl_absorpt_correction_T_max 0.589
_exptl_absorpt_correction_T_min 0.514
_exptl_absorpt_correction_type multi-scan
_exptl_absorpt_process_details
;
 R.H. Blessing, Acta Cryst. (1995), A51, 33-38
;
_exptl_crystal_colour red
_exptl_crystal_density_diffrn 1.811
_exptl_crystal_density_method 'not measured'
_exptl_crystal_description prism
_exptl_crystal_F_000 1032
_exptl_crystal_size_max 0.37
_exptl_crystal_size_mid 0.3
_exptl_crystal_size_min 0.1
_refine_diff_density_max 0.487
_refine_diff_density_min -0.814
_refine_diff_density_rms 0.1
_refine_ls_extinction_method none
_refine_ls_goodness_of_fit_ref 0.847
_refine_ls_hydrogen_treatment mixed
_refine_ls_matrix_type full
_refine_ls_number_parameters 302
_refine_ls_number_reflns 4383
_refine_ls_number_restraints 0
_refine_ls_restrained_S_all 0.847
_refine_ls_R_factor_all 0.0821
_refine_ls_R_factor_gt 0.0389
_refine_ls_shift/su_max 0
_refine_ls_shift/su_mean 0
_refine_ls_structure_factor_coef Fsqd
_refine_ls_weighting_details 'calc w=1/[\s^2^(Fo^2^)+(0.0434P)^2^+4.4581P] where P=(Fo^2^+2Fc^2^)/3'
_refine_ls_weighting_scheme calc
_refine_ls_wR_factor_gt 0.0824
_refine_ls_wR_factor_ref 0.1009
_reflns_number_gt 2854
_reflns_number_total 4383
_reflns_threshold_expression >2sigma(I)
_cod_data_source_file om1011903_si_002.cif
_cod_data_source_block 8
_cod_original_formula_sum 'C20 H10 Co2 Fe1 O6'
_cod_database_code 4064227

loop_
_space_group_symop_operation_xyz
'x, y, z'
'-x+1/2, y+1/2, -z'
'-x, -y, -z'
'x-1/2, -y-1/2, z'

loop_
_atom_site_label
_atom_site_type_symbol
_atom_site_fract_x
_atom_site_fract_y
_atom_site_fract_z
_atom_site_U_iso_or_equiv
_atom_site_adp_type
_atom_site_occupancy
_atom_site_symmetry_multiplicity
_atom_site_calc_flag
H1 H 0.528(3) 0.957(4) 0.300(2) 0.028(10) Uiso 1 1 d
H6 H 0.293(3) 0.555(4) 0.472(2) 0.027(10) Uiso 1 1 d
H7 H 0.190(3) 0.338(4) 0.473(2) 0.029(10) Uiso 1 1 d
H8 H 0.148(3) 0.204(5) 0.321(3) 0.061(14) Uiso 1 1 d
H14 H 0.512(3) 0.413(5) 0.379(3) 0.060(14) Uiso 1 1 d
H13 H 0.426(3) 0.205(5) 0.283(3) 0.060(14) Uiso 1 1 d
H11 H 0.404(3) 0.132(5) 0.532(3) 0.045(12) Uiso 1 1 d
H9 H 0.213(3) 0.371(5) 0.225(3) 0.050(13) Uiso 1 1 d
H12 H 0.356(3) 0.041(5) 0.372(3) 0.046(12) Uiso 1 1 d
H10 H 0.498(4) 0.355(6) 0.537(3) 0.075(17) Uiso 1 1 d
C1 C 0.4902(3) 0.8972(4) 0.2552(3) 0.0334(8) Uani 1 1 d
C2 C 0.4211(3) 0.7922(4) 0.2383(2) 0.0327(8) Uani 1 1 d
C3 C 0.3660(3) 0.7025(4) 0.2758(2) 0.0325(8) Uani 1 1 d
C4 C 0.3219(3) 0.6153(4) 0.3050(2) 0.0336(8) Uani 1 1 d
C5 C 0.2697(2) 0.5080(4) 0.3367(3) 0.0324(8) Uani 1 1 d
C6 C 0.2624(3) 0.4940(4) 0.4247(3) 0.0357(8) Uani 1 1 d
C7 C 0.2068(3) 0.3685(5) 0.4263(3) 0.0405(10) Uani 1 1 d
C8 C 0.1799(3) 0.3033(5) 0.3409(3) 0.0401(10) Uani 1 1 d
C9 C 0.2190(3) 0.3868(4) 0.2846(3) 0.0338(8) Uani 1 1 d
C10 C 0.4767(3) 0.3046(5) 0.4887(3) 0.0458(11) Uani 1 1 d
C11 C 0.4225(3) 0.1763(5) 0.4850(3) 0.0490(11) Uani 1 1 d
C12 C 0.3954(3) 0.1224(5) 0.3960(3) 0.0468(11) Uani 1 1 d
C13 C 0.4335(3) 0.2171(5) 0.3458(3) 0.0435(10) Uani 1 1 d
C14 C 0.4841(3) 0.3306(5) 0.4030(3) 0.0408(10) Uani 1 1 d
C101 C 0.6109(3) 0.8304(5) 0.1315(3) 0.0425(10) Uani 1 1 d
C102 C 0.6149(3) 0.6576(5) 0.2773(3) 0.0445(10) Uani 1 1 d
C103 C 0.4666(4) 0.6005(5) 0.1108(4) 0.0589(13) Uani 1 1 d
C201 C 0.2829(3) 1.0132(5) 0.1582(3) 0.0395(9) Uani 1 1 d
C202 C 0.4542(3) 1.0798(5) 0.1084(3) 0.0440(10) Uani 1 1 d
C203 C 0.3186(3) 0.8452(5) 0.0323(3) 0.0430(10) Uani 1 1 d
Co1 Co 0.52592(4) 0.74875(6) 0.18399(3) 0.03480(15) Uani 1 1 d
Co2 Co 0.38911(4) 0.92972(5) 0.13763(3) 0.03227(14) Uani 1 1 d
Fe1 Fe 0.33483(4) 0.32145(6) 0.39467(3) 0.02908(14) Uani 1 1 d
O101 O 0.6618(2) 0.8833(4) 0.0981(2) 0.0602(9) Uani 1 1 d
O102 O 0.6673(3) 0.6015(4) 0.3389(2) 0.0648(9) Uani 1 1 d
O103 O 0.4261(3) 0.5080(4) 0.0669(3) 0.0926(13) Uani 1 1 d
O201 O 0.2148(2) 1.0595(4) 0.1721(2) 0.0577(8) Uani 1 1 d
O202 O 0.4981(3) 1.1752(4) 0.0957(2) 0.0657(10) Uani 1 1 d
O203 O 0.2757(3) 0.7918(4) -0.0341(2) 0.0700(10) Uani 1 1 d

loop_
_atom_site_aniso_label
_atom_site_aniso_U_11
_atom_site_aniso_U_22
_atom_site_aniso_U_33
_atom_site_aniso_U_23
_atom_site_aniso_U_13
_atom_site_aniso_U_12
C1 0.0320(19) 0.033(2) 0.033(2) 0.0029(17) 0.0079(16) -0.0031(16)
C2 0.0291(19) 0.032(2) 0.034(2) 0.0016(16) 0.0065(15) 0.0028(15)
C3 0.0319(19) 0.032(2) 0.0325(19) 0.0065(16) 0.0087(16) -0.0008(16)
C4 0.0266(18) 0.033(2) 0.037(2) 0.0055(17) 0.0049(15) 0.0058(15)
C5 0.0222(17) 0.030(2) 0.044(2) 0.0085(17) 0.0100(15) 0.0037(15)
C6 0.032(2) 0.034(2) 0.044(2) -0.0003(19) 0.0168(17) 0.0027(17)
C7 0.035(2) 0.039(2) 0.058(3) 0.007(2) 0.030(2) 0.0045(18)
C8 0.0234(18) 0.036(2) 0.062(3) 0.004(2) 0.0155(18) -0.0025(16)
C9 0.0228(18) 0.036(2) 0.039(2) 0.0044(17) 0.0051(15) 0.0000(15)
C10 0.031(2) 0.052(3) 0.047(3) -0.009(2) 0.0021(19) 0.0062(19)
C11 0.048(3) 0.044(3) 0.052(3) 0.016(2) 0.013(2) 0.012(2)
C12 0.037(2) 0.032(2) 0.066(3) -0.004(2) 0.009(2) 0.0034(18)
C13 0.036(2) 0.043(3) 0.054(3) -0.009(2) 0.018(2) 0.0062(18)
C14 0.0214(18) 0.037(2) 0.066(3) -0.003(2) 0.0166(18) 0.0014(16)
C101 0.036(2) 0.050(3) 0.038(2) 0.000(2) 0.0069(18) 0.0040(19)
C102 0.044(2) 0.041(2) 0.054(3) 0.009(2) 0.023(2) 0.0099(19)
C103 0.050(3) 0.049(3) 0.076(3) -0.014(3) 0.018(2) 0.003(2)
C201 0.039(2) 0.037(2) 0.039(2) 0.0035(18) 0.0095(18) -0.0006(18)
C202 0.042(2) 0.043(2) 0.042(2) 0.011(2) 0.0065(18) -0.001(2)
C203 0.049(2) 0.042(2) 0.034(2) 0.0011(19) 0.0095(18) -0.001(2)
Co1 0.0328(3) 0.0328(3) 0.0388(3) 0.0001(2) 0.0117(2) 0.0007(2)
Co2 0.0331(3) 0.0303(3) 0.0311(3) 0.0032(2) 0.0072(2) -0.0010(2)
Fe1 0.0236(3) 0.0285(3) 0.0358(3) 0.0019(2) 0.0106(2) 0.0010(2)
O101 0.0465(18) 0.092(3) 0.0442(18) 0.0143(17) 0.0175(15) -0.0071(17)
O102 0.066(2) 0.070(2) 0.060(2) 0.0235(19) 0.0229(17) 0.0251(19)
O103 0.087(3) 0.060(2) 0.115(3) -0.041(3) 0.012(2) -0.010(2)
O201 0.0485(19) 0.062(2) 0.066(2) 0.0065(17) 0.0236(16) 0.0088(16)
O202 0.064(2) 0.056(2) 0.073(2) 0.0172(18) 0.0161(18) -0.0183(18)
O203 0.076(2) 0.073(2) 0.049(2) -0.0206(18) 0.0040(17) -0.0103(19)

loop_
_atom_type_symbol
_atom_type_description
_atom_type_scat_dispersion_real
_atom_type_scat_dispersion_imag
_atom_type_scat_source
C C 0.0033 0.0016 'International Tables Vol C Tables 4.2.6.8 and 6.1.1.4'
H H 0 0 'International Tables Vol C Tables 4.2.6.8 and 6.1.1.4'
Co Co 0.3494 0.9721 'International Tables Vol C Tables 4.2.6.8 and 6.1.1.4'
Fe Fe 0.3463 0.8444 'International Tables Vol C Tables 4.2.6.8 and 6.1.1.4'
O O 0.0106 0.006 'International Tables Vol C Tables 4.2.6.8 and 6.1.1.4'

loop_
_exptl_crystal_face_index_h
_exptl_crystal_face_index_k
_exptl_crystal_face_index_l
_exptl_crystal_face_perp_dist
-5 -20 -1 0.051
5 -8 1 0.089
-5 0 -1 0.102
-5 11 -1 0.071
5 6 1 0.128
-3 0 4 0.126
-4 0 1 0.125
-2 0 -3 0.088
1 0 -3 0.066
5 0 -4 0.098
1 0 15 0.137
-1 0 3 0.125

loop_
_geom_angle_atom_site_label_1
_geom_angle_atom_site_label_2
_geom_angle_atom_site_label_3
_geom_angle
C2 C1 Co1 70.7(2)
C2 C1 Co2 70.9(2)
Co1 C1 Co2 79.05(15)
C1 C2 C3 145.0(4)
C1 C2 Co1 69.2(2)
C3 C2 Co1 130.8(3)
C1 C2 Co2 69.1(2)
C3 C2 Co2 136.0(3)
Co1 C2 Co2 78.06(14)
C4 C3 C2 174.2(4)
C3 C4 C5 177.6(4)
C4 C5 C6 127.7(4)
C4 C5 C9 124.7(3)
C6 C5 C9 107.5(3)
C4 C5 Fe1 123.6(2)
C6 C5 Fe1 69.6(2)
C9 C5 Fe1 69.3(2)
C7 C6 C5 107.9(4)
C7 C6 Fe1 70.5(2)
C5 C6 Fe1 69.5(2)
C8 C7 C6 108.7(4)
C8 C7 Fe1 70.1(2)
C6 C7 Fe1 69.2(2)
C7 C8 C9 108.6(4)
C7 C8 Fe1 69.8(2)
C9 C8 Fe1 69.0(2)
C8 C9 C5 107.4(4)
C8 C9 Fe1 70.6(2)
C5 C9 Fe1 69.3(2)
C14 C10 C11 108.3(4)
C14 C10 Fe1 69.8(2)
C11 C10 Fe1 69.8(2)
C12 C11 C10 108.1(4)
C12 C11 Fe1 69.3(2)
C10 C11 Fe1 70.1(2)
C13 C12 C11 107.6(4)
C13 C12 Fe1 69.6(2)
C11 C12 Fe1 70.3(3)
C12 C13 C14 108.5(4)
C12 C13 Fe1 70.2(2)
C14 C13 Fe1 70.3(2)
C10 C14 C13 107.4(4)
C10 C14 Fe1 70.2(2)
C13 C14 Fe1 69.0(2)
O101 C101 Co1 178.3(4)
O102 C102 Co1 176.0(4)
O103 C103 Co1 176.8(5)
O201 C201 Co2 176.8(4)
O202 C202 Co2 175.6(4)
O203 C203 Co2 178.9(4)
C102 Co1 C101 100.72(18)
C102 Co1 C103 101.9(2)
C101 Co1 C103 105.3(2)
C102 Co1 C1 96.26(18)
C101 Co1 C1 106.84(18)
C103 Co1 C1 139.12(19)
C102 Co1 C2 99.26(17)
C101 Co1 C2 143.16(18)
C103 Co1 C2 100.41(19)
C1 Co1 C2 40.11(15)
C102 Co1 Co2 145.67(14)
C101 Co1 Co2 97.90(13)
C103 Co1 Co2 100.62(15)
C1 Co1 Co2 50.51(11)
C2 Co1 Co2 51.10(11)
C201 Co2 C203 96.75(19)
C201 Co2 C202 102.91(19)
C203 Co2 C202 105.98(19)
C201 Co2 C1 106.52(17)
C203 Co2 C1 144.04(18)
C202 Co2 C1 95.26(17)
C201 Co2 C2 97.08(17)
C203 Co2 C2 111.25(17)
C202 Co2 C2 134.94(17)
C1 Co2 C2 40.00(15)
C201 Co2 Co1 147.91(13)
C203 Co2 Co1 96.27(14)
C202 Co2 Co1 101.46(14)
C1 Co2 Co1 50.44(12)
C2 Co2 Co1 50.84(11)
C6 Fe1 C5 40.92(15)
C6 Fe1 C12 162.51(18)
C5 Fe1 C12 155.13(18)
C6 Fe1 C13 156.31(17)
C5 Fe1 C13 120.05(17)
C12 Fe1 C13 40.21(18)
C6 Fe1 C9 69.03(17)
C5 Fe1 C9 41.39(15)
C12 Fe1 C9 119.62(18)
C13 Fe1 C9 105.88(18)
C6 Fe1 C7 40.32(16)
C5 Fe1 C7 68.13(16)
C12 Fe1 C7 125.74(18)
C13 Fe1 C7 161.01(18)
C9 Fe1 C7 68.06(17)
C6 Fe1 C14 121.64(16)
C5 Fe1 C14 106.88(16)
C12 Fe1 C14 68.05(17)
C13 Fe1 C14 40.69(17)
C9 Fe1 C14 123.58(17)
C7 Fe1 C14 157.61(18)
C6 Fe1 C8 67.95(17)
C5 Fe1 C8 68.30(15)
C12 Fe1 C8 107.89(17)
C13 Fe1 C8 123.95(18)
C9 Fe1 C8 40.37(16)
C7 Fe1 C8 40.01(17)
C14 Fe1 C8 160.48(18)
C6 Fe1 C11 126.27(18)
C5 Fe1 C11 162.17(18)
C12 Fe1 C11 40.44(18)
C13 Fe1 C11 67.56(19)
C9 Fe1 C11 155.94(18)
C7 Fe1 C11 110.20(18)
C14 Fe1 C11 67.50(19)
C8 Fe1 C11 122.68(18)
C6 Fe1 C10 109.26(18)
C5 Fe1 C10 124.89(17)
C12 Fe1 C10 67.82(18)
C13 Fe1 C10 67.64(19)
C9 Fe1 C10 160.96(18)
C7 Fe1 C10 123.72(19)
C14 Fe1 C10 39.98(18)
C8 Fe1 C10 158.03(19)
C11 Fe1 C10 40.09(18)

loop_
_geom_bond_atom_site_label_1
_geom_bond_atom_site_label_2
_geom_bond_distance
C1 C2 1.333(5)
C1 Co1 1.935(4)
C1 Co2 1.937(4)
C2 C3 1.386(5)
C2 Co1 1.953(4)
C2 Co2 1.960(4)
C3 C4 1.193(5)
C4 C5 1.414(5)
C5 C6 1.417(5)
C5 C9 1.433(5)
C5 Fe1 2.026(4)
C6 C7 1.403(6)
C6 Fe1 2.028(4)
C7 C8 1.400(6)
C7 Fe1 2.044(4)
C8 C9 1.406(6)
C8 Fe1 2.048(4)
C9 Fe1 2.027(4)
C10 C14 1.396(6)
C10 C11 1.401(6)
C10 Fe1 2.045(4)
C11 C12 1.407(7)
C11 Fe1 2.042(4)
C12 C13 1.392(6)
C12 Fe1 2.029(4)
C13 C14 1.412(6)
C13 Fe1 2.021(4)
C14 Fe1 2.039(4)
C101 O101 1.121(5)
C101 Co1 1.810(5)
C102 O102 1.127(5)
C102 Co1 1.787(4)
C103 O103 1.128(6)
C103 Co1 1.808(5)
C201 O201 1.125(5)
C201 Co2 1.788(4)
C202 O202 1.130(5)
C202 Co2 1.800(4)
C203 O203 1.128(5)
C203 Co2 1.797(4)
Co1 Co2 2.4640(7)
